data_4123782
loop_
_publ_author_name
'Steiman, Talia J.'
'Uyeda, Christopher'

_publ_section_title
;
 Reversible substrate activation and catalysis at an intact metal-metal
 bond using a redox-active supporting ligand.
;
_journal_issue 18
_journal_name_full 'Journal of the American Chemical Society'
_journal_page_first 6104
_journal_page_last 6110
_journal_paper_doi 10.1021/jacs.5b03092
_journal_volume 137
_journal_year 2015
_chemical_formula_moiety 'C48 H56 N4 Ni2 Si1'
_chemical_formula_sum 'C48 H56 N4 Ni2 Si'
_chemical_formula_weight 834.47
_space_group_crystal_system monoclinic
_space_group_IT_number 15
_space_group_name_Hall '-C 2yc'
_space_group_name_H-M_alt 'C 1 2/c 1'
_symmetry_space_group_name_Hall '-C 2yc'
_symmetry_space_group_name_H-M 'C 1 2/c 1'
_atom_sites_solution_hydrogens mixed
_atom_sites_solution_primary iterative
_atom_sites_solution_secondary difmap
_audit_creation_method SHELXL-2014/7
_cell_angle_alpha 90
_cell_angle_beta 112.481(3)
_cell_angle_gamma 90
_cell_formula_units_Z 8
_cell_length_a 28.029(2)
_cell_length_b 14.9549(6)
_cell_length_c 22.436(2)
_cell_measurement_reflns_used 26683
_cell_measurement_temperature 200(2)
_cell_measurement_theta_max 72.477
_cell_measurement_theta_min 5.586
_cell_volume 8689.8(11)
_computing_cell_refinement 'Crystal Clear(Rigaku 2001)'
_computing_data_collection 'Crystal Clear(Rigaku 2001)'
_computing_data_reduction 'Crystal Clear(Rigaku 2001)'
_computing_publication_material 'local programs'
_computing_structure_refinement 'SHELXL-2014/7 (Sheldrick, 2014)'
_computing_structure_solution 'SHELXT (Sheldrick)'
_diffrn_ambient_temperature 200(2)
_diffrn_measured_fraction_theta_full 0.941
_diffrn_measured_fraction_theta_max 0.902
_diffrn_measurement_details
;
Data were collected on a Rigaku Rapid which has a quarter 
chi circle and a 200 degree curved image plate at a fixed 
distance of 127.4mm.  Strategy was optimized using the 
CrystalClear software.  The completeness is the best 
that can be obtained with this geometry. The missing data are not 
cusp data but mostly high angle data.
;
_diffrn_measurement_device_type 'Rigaku Rapid II'
_diffrn_measurement_method \w
_diffrn_radiation_type CuK\a
_diffrn_radiation_wavelength 1.54178
_diffrn_reflns_av_R_equivalents 0.000
_diffrn_reflns_av_unetI/netI 0.1844
_diffrn_reflns_laue_measured_fraction_max 0.902
_diffrn_reflns_limit_h_max 24
_diffrn_reflns_limit_h_min -33
_diffrn_reflns_limit_k_max 18
_diffrn_reflns_limit_k_min -17
_diffrn_reflns_limit_l_max 26
_diffrn_reflns_limit_l_min -27
_diffrn_reflns_number 26683
_diffrn_reflns_point_group_measured_fraction_full 0.941
_diffrn_reflns_point_group_measured_fraction_max 0.902
_diffrn_reflns_theta_full 67.679
_diffrn_reflns_theta_max 72.477
_diffrn_reflns_theta_min 5.586
_diffrn_source 'microfocus source'
_exptl_absorpt_coefficient_mu 1.614
_exptl_absorpt_correction_T_max 0.000
_exptl_absorpt_correction_T_min 0.000
_exptl_absorpt_correction_type multi-scan
_exptl_absorpt_process_details 'Crystal Clear (Rigaku, 2001)'
_exptl_crystal_colour brown
_exptl_crystal_density_diffrn 1.276
_exptl_crystal_description platelet
_exptl_crystal_F_000 3536
_exptl_crystal_size_max 0.1500
_exptl_crystal_size_mid 0.1400
_exptl_crystal_size_min 0.120
_refine_diff_density_max 0.531
_refine_diff_density_min -0.375
_refine_diff_density_rms 0.071
_refine_ls_extinction_method none
_refine_ls_goodness_of_fit_ref 0.780
_refine_ls_hydrogen_treatment mixed
_refine_ls_matrix_type full
_refine_ls_number_parameters 518
_refine_ls_number_reflns 7764
_refine_ls_number_restraints 0
_refine_ls_restrained_S_all 0.780
_refine_ls_R_factor_all 0.1380
_refine_ls_R_factor_gt 0.0467
_refine_ls_shift/su_max 0.014
_refine_ls_shift/su_mean 0.000
_refine_ls_structure_factor_coef Fsqd
_refine_ls_weighting_details 'w=1/[\s^2^(Fo^2^)+(0.0432P)^2^] where P=(Fo^2^+2Fc^2^)/3'
_refine_ls_weighting_scheme calc
_refine_ls_wR_factor_gt 0.0810
_refine_ls_wR_factor_ref 0.1031
_reflns_Friedel_coverage 0.000
_reflns_number_gt 3304
_reflns_number_total 7764
_reflns_threshold_expression 'I > 2\s(I)'
_cod_data_source_file ja5b03092_si_002.cif
_cod_data_source_block 3
_cod_original_cell_volume 8689.7(11)
_cod_database_code 4123782
_shelx_shelxl_version_number 2014/7
_shelx_space_group_comment
;
The symmetry employed for this shelxl refinement is uniquely defined
by the following loop, which should always be used as a source of
symmetry information in preference to the above space-group names.
They are only intended as comments.
;
_shelx_estimated_absorpt_t_min 0.017
_shelx_estimated_absorpt_t_max 0.794

loop_
_space_group_symop_operation_xyz
'x, y, z'
'-x, y, -z+1/2'
'x+1/2, y+1/2, z'
'-x+1/2, y+1/2, -z+1/2'
'-x, -y, -z'
'x, -y, z-1/2'
'-x+1/2, -y+1/2, -z'
'x+1/2, -y+1/2, z-1/2'

loop_
_atom_site_label
_atom_site_type_symbol
_atom_site_fract_x
_atom_site_fract_y
_atom_site_fract_z
_atom_site_U_iso_or_equiv
_atom_site_adp_type
_atom_site_occupancy
_atom_site_site_symmetry_order
_atom_site_calc_flag
_atom_site_refinement_flags_posn
_atom_site_refinement_flags_adp
Ni1 Ni 0.71616(2) 0.61560(3) 0.61974(2) 0.0408(2) Uani 1 1 d . .
Ni2 Ni 0.63914(2) 0.70864(3) 0.56977(2) 0.03852(19) Uani 1 1 d . .
H1 H 0.5992(10) 0.6441(17) 0.5797(12) 0.052(9) Uiso 1 1 d . .
Si1 Si 0.64032(4) 0.55870(6) 0.59935(5) 0.0434(3) Uani 1 1 d . .
N1 N 0.78384(11) 0.56068(18) 0.66423(11) 0.0362(8) Uani 1 1 d . .
N2 N 0.75810(11) 0.70763(17) 0.60639(12) 0.0334(7) Uani 1 1 d . .
N3 N 0.68593(11) 0.79164(17) 0.55642(12) 0.0337(7) Uani 1 1 d . .
N4 N 0.58885(12) 0.80514(18) 0.52986(12) 0.0382(8) Uani 1 1 d . .
C1 C 0.87850(13) 0.5760(2) 0.69128(16) 0.0542(11) Uani 1 1 d . .
H1A H 0.8809 0.5196 0.7145 0.081 Uiso 1 1 calc R U
H1B H 0.8987 0.6221 0.7215 0.081 Uiso 1 1 calc R U
H1C H 0.8921 0.5676 0.6574 0.081 Uiso 1 1 calc R U
C2 C 0.82303(16) 0.6049(2) 0.66136(15) 0.0387(10) Uani 1 1 d . .
C3 C 0.80910(15) 0.6898(2) 0.62577(15) 0.0351(9) Uani 1 1 d . .
C4 C 0.84204(14) 0.7482(2) 0.61320(16) 0.0418(10) Uani 1 1 d . .
H4 H 0.8778 0.7351 0.6272 0.050 Uiso 1 1 calc R U
C5 C 0.82210(15) 0.8269(2) 0.57965(16) 0.0416(10) Uani 1 1 d . .
H5 H 0.8443 0.8676 0.5703 0.050 Uiso 1 1 calc R U
C6 C 0.76998(16) 0.8460(2) 0.55999(15) 0.0367(9) Uani 1 1 d . .
C7 C 0.73748(15) 0.7827(2) 0.57358(15) 0.0346(9) Uani 1 1 d . .
C8 C 0.74543(18) 0.9283(3) 0.5248(2) 0.0456(11) Uani 1 1 d . .
H8A H 0.7641(12) 0.981(2) 0.5425(14) 0.048(11) Uiso 1 1 d . .
H8B H 0.7506(17) 0.933(3) 0.485(2) 0.127(19) Uiso 1 1 d . .
C9 C 0.69017(15) 0.9363(2) 0.51086(14) 0.0410(10) Uani 1 1 d . .
H9 H 0.6727 0.9893 0.4907 0.049 Uiso 1 1 calc R U
C10 C 0.66310(15) 0.8709(2) 0.52560(15) 0.0355(9) Uani 1 1 d . .
C11 C 0.60794(15) 0.8745(2) 0.51164(15) 0.0372(9) Uani 1 1 d . .
C12 C 0.57670(14) 0.9556(2) 0.47800(16) 0.0561(11) Uani 1 1 d . .
H12A H 0.5719 0.9548 0.4324 0.084 Uiso 1 1 calc R U
H12B H 0.5951 1.0102 0.4983 0.084 Uiso 1 1 calc R U
H12C H 0.5429 0.9542 0.4816 0.084 Uiso 1 1 calc R U
C13 C 0.79135(13) 0.4806(2) 0.70270(16) 0.0361(9) Uani 1 1 d . .
C14 C 0.78401(13) 0.4870(2) 0.76128(16) 0.0377(9) Uani 1 1 d . .
C15 C 0.78920(14) 0.4097(3) 0.79726(16) 0.0490(11) Uani 1 1 d . .
H15 H 0.7849 0.4125 0.8372 0.059 Uiso 1 1 calc R U
C16 C 0.80052(14) 0.3288(3) 0.77624(18) 0.0529(11) Uani 1 1 d . .
H16 H 0.8042 0.2768 0.8020 0.063 Uiso 1 1 calc R U
C17 C 0.80648(14) 0.3227(2) 0.71816(18) 0.0547(11) Uani 1 1 d . .
H17 H 0.8140 0.2665 0.7041 0.066 Uiso 1 1 calc R U
C18 C 0.80150(13) 0.3986(2) 0.67962(16) 0.0421(10) Uani 1 1 d . .
C19 C 0.80245(18) 0.3878(3) 0.61249(18) 0.0601(12) Uani 1 1 d . .
H19 H 0.8026 0.4492 0.5949 0.072 Uiso 1 1 calc R U
C20 C 0.85086(17) 0.3401(3) 0.61324(19) 0.0943(16) Uani 1 1 d . .
H20A H 0.8816 0.3728 0.6411 0.141 Uiso 1 1 calc R U
H20B H 0.8503 0.3376 0.5693 0.141 Uiso 1 1 calc R U
H20C H 0.8518 0.2791 0.6298 0.141 Uiso 1 1 calc R U
C21 C 0.75421(17) 0.3414(3) 0.56770(18) 0.0875(15) Uani 1 1 d . .
H21A H 0.7544 0.3392 0.5242 0.131 Uiso 1 1 calc R U
H21B H 0.7238 0.3745 0.5668 0.131 Uiso 1 1 calc R U
H21C H 0.7531 0.2804 0.5831 0.131 Uiso 1 1 calc R U
C22 C 0.77144(14) 0.5759(2) 0.78383(16) 0.0462(10) Uani 1 1 d . .
H22 H 0.7492 0.6094 0.7444 0.055 Uiso 1 1 calc R U
C23 C 0.74082(15) 0.5679(2) 0.82708(17) 0.0707(13) Uani 1 1 d . .
H23A H 0.7629 0.5422 0.8687 0.106 Uiso 1 1 calc R U
H23B H 0.7109 0.5290 0.8064 0.106 Uiso 1 1 calc R U
H23C H 0.7291 0.6273 0.8339 0.106 Uiso 1 1 calc R U
C24 C 0.81940(16) 0.6327(2) 0.81746(19) 0.0817(14) Uani 1 1 d . .
H24A H 0.8427 0.6014 0.8560 0.123 Uiso 1 1 calc R U
H24B H 0.8092 0.6902 0.8300 0.123 Uiso 1 1 calc R U
H24C H 0.8371 0.6431 0.7880 0.123 Uiso 1 1 calc R U
C25 C 0.53409(14) 0.8017(2) 0.51525(17) 0.0365(9) Uani 1 1 d . .
C26 C 0.50008(15) 0.7783(2) 0.45301(16) 0.0378(9) Uani 1 1 d . .
C27 C 0.44788(15) 0.7765(2) 0.44099(17) 0.0498(11) Uani 1 1 d . .
H27 H 0.4241 0.7608 0.3992 0.060 Uiso 1 1 calc R U
C28 C 0.42963(15) 0.7971(2) 0.48854(19) 0.0537(11) Uani 1 1 d . .
H28 H 0.3936 0.7958 0.4793 0.064 Uiso 1 1 calc R U
C29 C 0.46430(16) 0.8195(2) 0.54994(18) 0.0485(11) Uani 1 1 d . .
H29 H 0.4515 0.8341 0.5823 0.058 Uiso 1 1 calc R U
C30 C 0.51716(16) 0.8210(2) 0.56504(17) 0.0394(10) Uani 1 1 d . .
C31 C 0.55499(14) 0.8454(3) 0.63209(17) 0.0518(11) Uani 1 1 d . .
H31 H 0.5882 0.8140 0.6391 0.062 Uiso 1 1 calc R U
C32 C 0.56626(16) 0.9457(3) 0.63834(18) 0.0842(14) Uani 1 1 d . .
H32A H 0.5766 0.9652 0.6034 0.126 Uiso 1 1 calc R U
H32B H 0.5942 0.9580 0.6800 0.126 Uiso 1 1 calc R U
H32C H 0.5352 0.9782 0.6357 0.126 Uiso 1 1 calc R U
C33 C 0.53770(16) 0.8160(3) 0.68576(17) 0.0799(14) Uani 1 1 d . .
H33A H 0.5078 0.8516 0.6838 0.120 Uiso 1 1 calc R U
H33B H 0.5660 0.8249 0.7277 0.120 Uiso 1 1 calc R U
H33C H 0.5282 0.7526 0.6803 0.120 Uiso 1 1 calc R U
C34 C 0.51950(14) 0.7529(3) 0.40026(16) 0.0515(11) Uani 1 1 d . .
H34 H 0.5556 0.7757 0.4137 0.062 Uiso 1 1 calc R U
C35 C 0.48783(16) 0.7944(3) 0.33467(16) 0.0839(15) Uani 1 1 d . .
H35A H 0.5048 0.7826 0.3046 0.126 Uiso 1 1 calc R U
H35B H 0.4852 0.8591 0.3396 0.126 Uiso 1 1 calc R U
H35C H 0.4532 0.7681 0.3178 0.126 Uiso 1 1 calc R U
C36 C 0.52135(16) 0.6517(3) 0.39407(18) 0.0778(14) Uani 1 1 d . .
H36A H 0.5432 0.6260 0.4358 0.117 Uiso 1 1 calc R U
H36B H 0.5357 0.6366 0.3618 0.117 Uiso 1 1 calc R U
H36C H 0.4864 0.6272 0.3807 0.117 Uiso 1 1 calc R U
C37 C 0.60884(14) 0.4861(2) 0.52645(16) 0.0385(10) Uani 1 1 d . .
C38 C 0.55901(15) 0.4514(2) 0.50819(18) 0.0505(11) Uani 1 1 d . .
H38 H 0.5415 0.4581 0.5368 0.061 Uiso 1 1 calc R U
C39 C 0.53409(15) 0.4077(2) 0.4500(2) 0.0571(12) Uani 1 1 d . .
H39 H 0.5001 0.3852 0.4391 0.069 Uiso 1 1 calc R U
C40 C 0.55908(19) 0.3974(2) 0.40838(19) 0.0639(13) Uani 1 1 d . .
H40 H 0.5420 0.3686 0.3680 0.077 Uiso 1 1 calc R U
C41 C 0.60854(18) 0.4284(3) 0.4245(2) 0.0619(13) Uani 1 1 d . .
H41 H 0.6262 0.4196 0.3964 0.074 Uiso 1 1 calc R U
C42 C 0.63220(15) 0.4727(2) 0.48260(18) 0.0533(11) Uani 1 1 d . .
H42 H 0.6661 0.4952 0.4930 0.064 Uiso 1 1 calc R U
C43 C 0.61988(15) 0.5145(3) 0.66466(16) 0.0483(11) Uani 1 1 d . .
C44 C 0.63729(16) 0.4300(3) 0.69003(19) 0.0715(14) Uani 1 1 d . .
H44 H 0.6570 0.3953 0.6723 0.086 Uiso 1 1 calc R U
C45 C 0.6261(2) 0.3956(3) 0.7412(2) 0.0945(18) Uani 1 1 d . .
H45 H 0.6384 0.3381 0.7583 0.113 Uiso 1 1 calc R U
C46 C 0.5976(2) 0.4445(5) 0.7662(2) 0.108(2) Uani 1 1 d . .
H46 H 0.5898 0.4204 0.8006 0.130 Uiso 1 1 calc R U
C47 C 0.57954(19) 0.5281(4) 0.7430(2) 0.106(2) Uani 1 1 d . .
H47 H 0.5594 0.5619 0.7607 0.127 Uiso 1 1 calc R U
C48 C 0.59197(16) 0.5622(3) 0.69206(19) 0.0771(14) Uani 1 1 d . .
H48 H 0.5805 0.6205 0.6762 0.092 Uiso 1 1 calc R U

loop_
_atom_site_aniso_label
_atom_site_aniso_U_11
_atom_site_aniso_U_22
_atom_site_aniso_U_33
_atom_site_aniso_U_23
_atom_site_aniso_U_13
_atom_site_aniso_U_12
Ni1 0.0400(4) 0.0422(4) 0.0387(4) 0.0051(3) 0.0133(3) -0.0030(3)
Ni2 0.0415(4) 0.0364(4) 0.0384(3) 0.0035(3) 0.0160(3) -0.0006(3)
Si1 0.0453(8) 0.0401(6) 0.0460(6) 0.0069(5) 0.0187(6) -0.0059(6)
N1 0.044(2) 0.0306(18) 0.0334(17) 0.0063(15) 0.0143(16) 0.0000(16)
N2 0.036(2) 0.0340(18) 0.0314(16) -0.0006(15) 0.0136(15) -0.0017(17)
N3 0.034(2) 0.0316(17) 0.0358(17) 0.0018(15) 0.0129(15) -0.0016(16)
N4 0.041(2) 0.041(2) 0.0361(17) 0.0025(15) 0.0182(16) -0.0028(17)
C1 0.038(3) 0.063(3) 0.056(3) 0.012(2) 0.012(2) 0.005(2)
C2 0.047(3) 0.038(2) 0.028(2) -0.0015(19) 0.012(2) -0.004(2)
C3 0.034(3) 0.039(2) 0.033(2) -0.0011(18) 0.014(2) 0.000(2)
C4 0.037(3) 0.045(2) 0.046(2) -0.003(2) 0.018(2) -0.007(2)
C5 0.042(3) 0.043(2) 0.045(2) 0.005(2) 0.022(2) -0.005(2)
C6 0.054(3) 0.027(2) 0.031(2) -0.0031(18) 0.019(2) -0.007(2)
C7 0.045(3) 0.032(2) 0.027(2) -0.0023(18) 0.014(2) 0.000(2)
C8 0.050(3) 0.040(3) 0.046(3) -0.005(2) 0.018(2) -0.010(2)
C9 0.049(3) 0.034(2) 0.037(2) 0.0049(18) 0.013(2) 0.002(2)
C10 0.047(3) 0.029(2) 0.031(2) 0.0021(18) 0.016(2) -0.001(2)
C11 0.035(3) 0.038(2) 0.038(2) -0.0044(19) 0.014(2) 0.004(2)
C12 0.056(3) 0.039(2) 0.071(3) 0.015(2) 0.022(2) 0.010(2)
C13 0.033(3) 0.035(2) 0.039(2) 0.003(2) 0.014(2) 0.0013(19)
C14 0.040(3) 0.038(2) 0.033(2) 0.006(2) 0.0128(19) 0.000(2)
C15 0.059(3) 0.051(3) 0.038(2) 0.002(2) 0.019(2) -0.001(2)
C16 0.063(3) 0.043(3) 0.047(3) 0.014(2) 0.014(2) 0.001(2)
C17 0.070(3) 0.038(2) 0.053(3) 0.000(2) 0.022(2) -0.001(2)
C18 0.046(3) 0.039(2) 0.039(2) 0.007(2) 0.014(2) 0.003(2)
C19 0.091(4) 0.048(3) 0.050(3) 0.005(2) 0.036(3) 0.011(3)
C20 0.118(5) 0.098(4) 0.088(3) 0.002(3) 0.063(3) 0.031(3)
C21 0.118(5) 0.079(3) 0.049(3) -0.006(3) 0.015(3) 0.007(3)
C22 0.059(3) 0.044(3) 0.037(2) 0.006(2) 0.019(2) 0.005(2)
C23 0.095(4) 0.066(3) 0.064(3) 0.006(2) 0.044(3) 0.012(3)
C24 0.094(4) 0.066(3) 0.087(3) -0.033(3) 0.037(3) -0.018(3)
C25 0.026(3) 0.040(2) 0.041(2) 0.007(2) 0.010(2) 0.003(2)
C26 0.031(3) 0.043(2) 0.037(2) 0.0050(19) 0.010(2) 0.003(2)
C27 0.042(3) 0.057(3) 0.044(2) -0.002(2) 0.009(2) 0.001(2)
C28 0.034(3) 0.062(3) 0.065(3) 0.001(2) 0.020(2) 0.007(2)
C29 0.050(3) 0.050(3) 0.050(3) -0.004(2) 0.025(2) 0.009(2)
C30 0.037(3) 0.036(2) 0.045(2) -0.0023(19) 0.016(2) 0.001(2)
C31 0.043(3) 0.065(3) 0.047(3) -0.015(2) 0.018(2) 0.006(2)
C32 0.092(4) 0.081(4) 0.070(3) -0.026(3) 0.019(3) -0.020(3)
C33 0.079(4) 0.110(4) 0.049(3) -0.013(3) 0.023(3) -0.004(3)
C34 0.046(3) 0.070(3) 0.040(2) -0.002(2) 0.017(2) -0.005(2)
C35 0.111(4) 0.093(3) 0.047(3) 0.017(3) 0.030(3) 0.011(3)
C36 0.102(4) 0.080(3) 0.067(3) 0.007(3) 0.049(3) 0.030(3)
C37 0.033(3) 0.034(2) 0.047(2) 0.0066(19) 0.013(2) -0.0059(19)
C38 0.058(3) 0.045(3) 0.051(3) -0.002(2) 0.023(2) -0.009(2)
C39 0.047(3) 0.054(3) 0.069(3) -0.009(2) 0.020(3) -0.016(2)
C40 0.085(4) 0.051(3) 0.051(3) -0.010(2) 0.022(3) -0.015(3)
C41 0.074(4) 0.062(3) 0.061(3) -0.005(2) 0.038(3) -0.012(3)
C42 0.057(3) 0.053(3) 0.055(3) 0.003(2) 0.027(3) -0.011(2)
C43 0.046(3) 0.056(3) 0.042(2) 0.007(2) 0.016(2) -0.004(2)
C44 0.098(4) 0.066(3) 0.053(3) 0.011(3) 0.031(3) -0.012(3)
C45 0.111(5) 0.094(4) 0.070(4) 0.026(3) 0.026(3) -0.036(4)
C46 0.076(5) 0.193(8) 0.062(4) 0.023(4) 0.035(3) -0.028(5)
C47 0.089(5) 0.169(6) 0.064(4) 0.020(4) 0.034(3) 0.030(4)
C48 0.078(4) 0.109(4) 0.054(3) 0.014(3) 0.035(3) 0.014(3)

loop_
_atom_type_symbol
_atom_type_description
_atom_type_scat_dispersion_real
_atom_type_scat_dispersion_imag
_atom_type_scat_source
C C 0.0181 0.0091 'International Tables Vol C Tables 4.2.6.8 and 6.1.1.4'
H H 0.0000 0.0000 'International Tables Vol C Tables 4.2.6.8 and 6.1.1.4'
N N 0.0311 0.0180 'International Tables Vol C Tables 4.2.6.8 and 6.1.1.4'
Si Si 0.2541 0.3302 'International Tables Vol C Tables 4.2.6.8 and 6.1.1.4'
Ni Ni -3.0029 0.5091 'International Tables Vol C Tables 4.2.6.8 and 6.1.1.4'

loop_
_geom_angle_atom_site_label_1
_geom_angle_atom_site_label_2
_geom_angle_atom_site_label_3
_geom_angle
N2 Ni1 N1 81.22(13)
N2 Ni1 Si1 149.67(10)
N1 Ni1 Si1 128.61(9)
N2 Ni1 Ni2 90.37(9)
N1 Ni1 Ni2 170.24(9)
Si1 Ni1 Ni2 60.36(3)
N3 Ni2 N4 82.41(13)
N3 Ni2 Si1 137.09(9)
N4 Ni2 Si1 139.48(10)
N3 Ni2 Ni1 84.44(9)
N4 Ni2 Ni1 166.65(10)
Si1 Ni2 Ni1 53.87(3)
N3 Ni2 H1 177.5(10)
N4 Ni2 H1 95.2(10)
Si1 Ni2 H1 45.4(9)
Ni1 Ni2 H1 98.0(10)
C37 Si1 C43 107.02(16)
C37 Si1 Ni1 120.42(13)
C43 Si1 Ni1 122.55(12)
C37 Si1 Ni2 110.89(11)
C43 Si1 Ni2 125.61(14)
Ni1 Si1 Ni2 65.77(3)
C37 Si1 H1 99.5(9)
C43 Si1 H1 95.1(9)
Ni1 Si1 H1 106.2(9)
Ni2 Si1 H1 41.8(9)
C2 N1 C13 121.1(3)
C2 N1 Ni1 115.6(2)
C13 N1 Ni1 123.0(2)
C7 N2 C3 121.4(3)
C7 N2 Ni1 121.8(3)
C3 N2 Ni1 116.5(2)
C7 N3 C10 117.5(3)
C7 N3 Ni2 127.9(2)
C10 N3 Ni2 114.6(3)
C11 N4 C25 119.1(3)
C11 N4 Ni2 114.6(3)
C25 N4 Ni2 126.1(2)
C2 C1 H1A 109.5
C2 C1 H1B 109.5
H1A C1 H1B 109.5
C2 C1 H1C 109.5
H1A C1 H1C 109.5
H1B C1 H1C 109.5
N1 C2 C3 114.2(3)
N1 C2 C1 125.4(3)
C3 C2 C1 120.3(3)
N2 C3 C4 121.2(3)
N2 C3 C2 111.9(3)
C4 C3 C2 126.8(4)
C3 C4 C5 119.0(4)
C3 C4 H4 120.5
C5 C4 H4 120.5
C6 C5 C4 120.2(3)
C6 C5 H5 119.9
C4 C5 H5 119.9
C5 C6 C7 118.5(3)
C5 C6 C8 124.0(4)
C7 C6 C8 117.4(4)
N2 C7 N3 115.2(3)
N2 C7 C6 119.7(4)
N3 C7 C6 125.1(3)
C9 C8 C6 114.9(4)
C9 C8 H8A 113.2(19)
C6 C8 H8A 113.5(19)
C9 C8 H8B 109(3)
C6 C8 H8B 111(3)
H8A C8 H8B 94(3)
C10 C9 C8 122.3(4)
C10 C9 H9 118.8
C8 C9 H9 118.8
C9 C10 N3 122.7(4)
C9 C10 C11 124.6(4)
N3 C10 C11 112.7(3)
N4 C11 C10 115.6(3)
N4 C11 C12 124.4(3)
C10 C11 C12 120.0(3)
C11 C12 H12A 109.5
C11 C12 H12B 109.5
H12A C12 H12B 109.5
C11 C12 H12C 109.5
H12A C12 H12C 109.5
H12B C12 H12C 109.5
C18 C13 C14 121.8(3)
C18 C13 N1 120.6(3)
C14 C13 N1 117.4(3)
C15 C14 C13 117.8(3)
C15 C14 C22 121.7(3)
C13 C14 C22 120.6(3)
C16 C15 C14 121.3(3)
C16 C15 H15 119.4
C14 C15 H15 119.4
C17 C16 C15 120.5(3)
C17 C16 H16 119.7
C15 C16 H16 119.7
C16 C17 C18 120.7(3)
C16 C17 H17 119.7
C18 C17 H17 119.7
C13 C18 C17 117.8(3)
C13 C18 C19 122.7(3)
C17 C18 C19 119.2(3)
C21 C19 C18 110.9(3)
C21 C19 C20 111.0(3)
C18 C19 C20 112.9(3)
C21 C19 H19 107.2
C18 C19 H19 107.2
C20 C19 H19 107.2
C19 C20 H20A 109.5
C19 C20 H20B 109.5
H20A C20 H20B 109.5
C19 C20 H20C 109.5
H20A C20 H20C 109.5
H20B C20 H20C 109.5
C19 C21 H21A 109.5
C19 C21 H21B 109.5
H21A C21 H21B 109.5
C19 C21 H21C 109.5
H21A C21 H21C 109.5
H21B C21 H21C 109.5
C14 C22 C24 112.5(3)
C14 C22 C23 113.8(3)
C24 C22 C23 109.4(3)
C14 C22 H22 106.9
C24 C22 H22 106.9
C23 C22 H22 106.9
C22 C23 H23A 109.5
C22 C23 H23B 109.5
H23A C23 H23B 109.5
C22 C23 H23C 109.5
H23A C23 H23C 109.5
H23B C23 H23C 109.5
C22 C24 H24A 109.5
C22 C24 H24B 109.5
H24A C24 H24B 109.5
C22 C24 H24C 109.5
H24A C24 H24C 109.5
H24B C24 H24C 109.5
C30 C25 C26 122.5(4)
C30 C25 N4 117.8(3)
C26 C25 N4 119.6(3)
C27 C26 C25 117.7(3)
C27 C26 C34 120.5(3)
C25 C26 C34 121.7(3)
C28 C27 C26 121.4(4)
C28 C27 H27 119.3
C26 C27 H27 119.3
C27 C28 C29 119.6(4)
C27 C28 H28 120.2
C29 C28 H28 120.2
C30 C29 C28 121.5(4)
C30 C29 H29 119.2
C28 C29 H29 119.2
C29 C30 C25 117.2(3)
C29 C30 C31 121.5(3)
C25 C30 C31 121.3(4)
C30 C31 C33 113.7(3)
C30 C31 C32 111.6(3)
C33 C31 C32 109.1(3)
C30 C31 H31 107.4
C33 C31 H31 107.4
C32 C31 H31 107.4
C31 C32 H32A 109.5
C31 C32 H32B 109.5
H32A C32 H32B 109.5
C31 C32 H32C 109.5
H32A C32 H32C 109.5
H32B C32 H32C 109.5
C31 C33 H33A 109.5
C31 C33 H33B 109.5
H33A C33 H33B 109.5
C31 C33 H33C 109.5
H33A C33 H33C 109.5
H33B C33 H33C 109.5
C36 C34 C26 110.7(3)
C36 C34 C35 110.1(3)
C26 C34 C35 113.4(3)
C36 C34 H34 107.5
C26 C34 H34 107.5
C35 C34 H34 107.5
C34 C35 H35A 109.5
C34 C35 H35B 109.5
H35A C35 H35B 109.5
C34 C35 H35C 109.5
H35A C35 H35C 109.5
H35B C35 H35C 109.5
C34 C36 H36A 109.5
C34 C36 H36B 109.5
H36A C36 H36B 109.5
C34 C36 H36C 109.5
H36A C36 H36C 109.5
H36B C36 H36C 109.5
C42 C37 C38 115.4(3)
C42 C37 Si1 120.5(3)
C38 C37 Si1 123.7(3)
C39 C38 C37 122.6(4)
C39 C38 H38 118.7
C37 C38 H38 118.7
C40 C39 C38 119.3(4)
C40 C39 H39 120.4
C38 C39 H39 120.4
C41 C40 C39 120.6(4)
C41 C40 H40 119.7
C39 C40 H40 119.7
C40 C41 C42 118.9(4)
C40 C41 H41 120.6
C42 C41 H41 120.6
C41 C42 C37 123.3(4)
C41 C42 H42 118.3
C37 C42 H42 118.3
C48 C43 C44 117.4(4)
C48 C43 Si1 124.2(3)
C44 C43 Si1 118.2(3)
C43 C44 C45 121.0(4)
C43 C44 H44 119.5
C45 C44 H44 119.5
C46 C45 C44 119.7(5)
C46 C45 H45 120.2
C44 C45 H45 120.2
C45 C46 C47 121.6(6)
C45 C46 H46 119.2
C47 C46 H46 119.2
C46 C47 C48 117.8(5)
C46 C47 H47 121.1
C48 C47 H47 121.1
C43 C48 C47 122.5(5)
C43 C48 H48 118.8
C47 C48 H48 118.8

loop_
_geom_bond_atom_site_label_1
_geom_bond_atom_site_label_2
_geom_bond_distance
Ni1 N2 1.907(3)
Ni1 N1 1.955(3)
Ni1 Si1 2.1700(12)
Ni1 Ni2 2.4501(8)
Ni2 N3 1.911(3)
Ni2 N4 1.976(3)
Ni2 Si1 2.3350(11)
Ni2 H1 1.56(3)
Si1 C37 1.878(4)
Si1 C43 1.886(4)
Si1 H1 1.66(3)
N1 C2 1.305(4)
N1 C13 1.444(4)
N2 C7 1.346(4)
N2 C3 1.352(4)
N3 C7 1.352(4)
N3 C10 1.398(4)
N4 C11 1.303(4)
N4 C25 1.443(4)
C1 C2 1.502(4)
C1 H1A 0.9800
C1 H1B 0.9800
C1 H1C 0.9800
C2 C3 1.470(4)
C3 C4 1.377(4)
C4 C5 1.394(4)
C4 H4 0.9500
C5 C6 1.385(4)
C5 H5 0.9500
C6 C7 1.425(4)
C6 C8 1.481(5)
C8 C9 1.463(5)
C8 H8A 0.95(3)
C8 H8B 0.95(4)
C9 C10 1.354(4)
C9 H9 0.9500
C10 C11 1.457(4)
C11 C12 1.517(4)
C12 H12A 0.9800
C12 H12B 0.9800
C12 H12C 0.9800
C13 C18 1.401(4)
C13 C14 1.409(4)
C14 C15 1.385(4)
C14 C22 1.511(4)
C15 C16 1.379(4)
C15 H15 0.9500
C16 C17 1.379(4)
C16 H16 0.9500
C17 C18 1.402(4)
C17 H17 0.9500
C18 C19 1.525(4)
C19 C21 1.510(5)
C19 C20 1.528(5)
C19 H19 1.0000
C20 H20A 0.9800
C20 H20B 0.9800
C20 H20C 0.9800
C21 H21A 0.9800
C21 H21B 0.9800
C21 H21C 0.9800
C22 C24 1.525(4)
C22 C23 1.526(4)
C22 H22 1.0000
C23 H23A 0.9800
C23 H23B 0.9800
C23 H23C 0.9800
C24 H24A 0.9800
C24 H24B 0.9800
C24 H24C 0.9800
C25 C30 1.401(4)
C25 C26 1.401(4)
C26 C27 1.383(4)
C26 C34 1.528(4)
C27 C28 1.383(4)
C27 H27 0.9500
C28 C29 1.390(4)
C28 H28 0.9500
C29 C30 1.388(4)
C29 H29 0.9500
C30 C31 1.517(4)
C31 C33 1.525(4)
C31 C32 1.528(4)
C31 H31 1.0000
C32 H32A 0.9800
C32 H32B 0.9800
C32 H32C 0.9800
C33 H33A 0.9800
C33 H33B 0.9800
C33 H33C 0.9800
C34 C36 1.523(4)
C34 C35 1.530(4)
C34 H34 1.0000
C35 H35A 0.9800
C35 H35B 0.9800
C35 H35C 0.9800
C36 H36A 0.9800
C36 H36B 0.9800
C36 H36C 0.9800
C37 C42 1.389(4)
C37 C38 1.396(4)
C38 C39 1.386(4)
C38 H38 0.9500
C39 C40 1.374(5)
C39 H39 0.9500
C40 C41 1.372(5)
C40 H40 0.9500
C41 C42 1.384(4)
C41 H41 0.9500
C42 H42 0.9500
C43 C48 1.366(5)
C43 C44 1.395(5)
C44 C45 1.398(5)
C44 H44 0.9500
C45 C46 1.354(6)
C45 H45 0.9500
C46 C47 1.375(6)
C46 H46 0.9500
C47 C48 1.411(5)
C47 H47 0.9500
C48 H48 0.9500

loop_
_geom_torsion_atom_site_label_1
_geom_torsion_atom_site_label_2
_geom_torsion_atom_site_label_3
_geom_torsion_atom_site_label_4
_geom_torsion
C13 N1 C2 C3 -173.8(3)
Ni1 N1 C2 C3 1.0(3)
C13 N1 C2 C1 5.5(5)
Ni1 N1 C2 C1 -179.6(2)
C7 N2 C3 C4 0.6(5)
Ni1 N2 C3 C4 174.1(2)
C7 N2 C3 C2 179.3(3)
Ni1 N2 C3 C2 -7.2(3)
N1 C2 C3 N2 3.9(4)
C1 C2 C3 N2 -175.5(3)
N1 C2 C3 C4 -177.5(3)
C1 C2 C3 C4 3.0(5)
N2 C3 C4 C5 -0.2(5)
C2 C3 C4 C5 -178.7(3)
C3 C4 C5 C6 0.6(5)
C4 C5 C6 C7 -1.4(5)
C4 C5 C6 C8 179.3(3)
C3 N2 C7 N3 179.1(3)
Ni1 N2 C7 N3 6.0(4)
C3 N2 C7 C6 -1.4(4)
Ni1 N2 C7 C6 -174.5(2)
C10 N3 C7 N2 176.3(2)
Ni2 N3 C7 N2 -3.0(4)
C10 N3 C7 C6 -3.1(4)
Ni2 N3 C7 C6 177.5(2)
C5 C6 C7 N2 1.7(4)
C8 C6 C7 N2 -178.9(3)
C5 C6 C7 N3 -178.8(3)
C8 C6 C7 N3 0.5(5)
C5 C6 C8 C9 -177.9(3)
C7 C6 C8 C9 2.8(5)
C6 C8 C9 C10 -3.8(5)
C8 C9 C10 N3 1.4(5)
C8 C9 C10 C11 -178.7(3)
C7 N3 C10 C9 2.1(4)
Ni2 N3 C10 C9 -178.4(2)
C7 N3 C10 C11 -177.8(3)
Ni2 N3 C10 C11 1.7(3)
C25 N4 C11 C10 -177.2(3)
Ni2 N4 C11 C10 -2.0(4)
C25 N4 C11 C12 2.8(5)
Ni2 N4 C11 C12 178.0(2)
C9 C10 C11 N4 -179.7(3)
N3 C10 C11 N4 0.3(4)
C9 C10 C11 C12 0.3(5)
N3 C10 C11 C12 -179.8(3)
C2 N1 C13 C18 -79.7(4)
Ni1 N1 C13 C18 105.8(3)
C2 N1 C13 C14 105.2(4)
Ni1 N1 C13 C14 -69.3(3)
C18 C13 C14 C15 2.5(5)
N1 C13 C14 C15 177.6(3)
C18 C13 C14 C22 -178.0(3)
N1 C13 C14 C22 -3.0(5)
C13 C14 C15 C16 -0.8(5)
C22 C14 C15 C16 179.8(3)
C14 C15 C16 C17 -0.6(6)
C15 C16 C17 C18 0.4(6)
C14 C13 C18 C17 -2.8(5)
N1 C13 C18 C17 -177.6(3)
C14 C13 C18 C19 171.6(3)
N1 C13 C18 C19 -3.3(5)
C16 C17 C18 C13 1.2(5)
C16 C17 C18 C19 -173.3(3)
C13 C18 C19 C21 -104.6(4)
C17 C18 C19 C21 69.7(4)
C13 C18 C19 C20 130.1(4)
C17 C18 C19 C20 -55.6(5)
C15 C14 C22 C24 97.3(4)
C13 C14 C22 C24 -82.1(4)
C15 C14 C22 C23 -27.8(5)
C13 C14 C22 C23 152.8(3)
C11 N4 C25 C30 -102.2(3)
Ni2 N4 C25 C30 83.1(3)
C11 N4 C25 C26 78.6(4)
Ni2 N4 C25 C26 -96.0(3)
C30 C25 C26 C27 1.4(5)
N4 C25 C26 C27 -179.5(3)
C30 C25 C26 C34 -176.9(3)
N4 C25 C26 C34 2.2(5)
C25 C26 C27 C28 0.0(5)
C34 C26 C27 C28 178.3(3)
C26 C27 C28 C29 -0.4(5)
C27 C28 C29 C30 -0.6(5)
C28 C29 C30 C25 1.9(5)
C28 C29 C30 C31 -179.9(3)
C26 C25 C30 C29 -2.3(5)
N4 C25 C30 C29 178.6(3)
C26 C25 C30 C31 179.5(3)
N4 C25 C30 C31 0.4(5)
C29 C30 C31 C33 33.2(5)
C25 C30 C31 C33 -148.7(3)
C29 C30 C31 C32 -90.7(4)
C25 C30 C31 C32 87.4(4)
C27 C26 C34 C36 -79.6(4)
C25 C26 C34 C36 98.6(4)
C27 C26 C34 C35 44.7(5)
C25 C26 C34 C35 -137.2(3)
C43 Si1 C37 C42 -150.5(3)
Ni1 Si1 C37 C42 -4.2(3)
Ni2 Si1 C37 C42 69.3(3)
C43 Si1 C37 C38 37.5(3)
Ni1 Si1 C37 C38 -176.2(2)
Ni2 Si1 C37 C38 -102.8(3)
C42 C37 C38 C39 -0.9(5)
Si1 C37 C38 C39 171.5(3)
C37 C38 C39 C40 0.2(6)
C38 C39 C40 C41 1.3(6)
C39 C40 C41 C42 -2.1(6)
C40 C41 C42 C37 1.4(6)
C38 C37 C42 C41 0.0(5)
Si1 C37 C42 C41 -172.6(3)
C37 Si1 C43 C48 -117.9(3)
Ni1 Si1 C43 C48 96.7(4)
Ni2 Si1 C43 C48 14.8(4)
C37 Si1 C43 C44 66.8(3)
Ni1 Si1 C43 C44 -78.6(3)
Ni2 Si1 C43 C44 -160.5(2)
C48 C43 C44 C45 0.5(6)
Si1 C43 C44 C45 176.1(3)
C43 C44 C45 C46 0.6(7)
C44 C45 C46 C47 -0.7(9)
C45 C46 C47 C48 -0.3(8)
C44 C43 C48 C47 -1.6(6)
Si1 C43 C48 C47 -176.9(3)
C46 C47 C48 C43 1.5(7)
